data_2217710
loop_
_publ_author_name
'Ali, Basem Fares'
'Al-Far, Rawhi H.'
'Haddad, Salim F.'

_publ_section_title
;
 Bis(2,6-dimethylpyridinium) tetrabromidocobaltate(II)
;
_journal_coeditor_code AT2543
_journal_issue 3
_journal_name_full 'Acta Crystallographica Section E'
_journal_page_first m485
_journal_page_last m486
_journal_paper_doi 10.1107/S160053680800439X
_journal_volume 64
_journal_year 2008
_chemical_formula_iupac '(C7 H10 N)2 [Co Br4]'
_chemical_formula_moiety '2(C7 H10 N +), Br4 Co 2-'
_chemical_formula_sum 'C14 H20 Br4 Co N2'
_chemical_formula_weight 594.89
_chemical_name_common (2,6-DMPH)2.CoBr4
_chemical_name_systematic
;
Bis(2,6-dimethylpyridinium) tetrabromidocobaltate(II)
;
_space_group_IT_number 60
_symmetry_cell_setting orthorhombic
_symmetry_space_group_name_Hall '-P 2n 2ab'
_symmetry_space_group_name_H-M 'P b c n'
_atom_sites_solution_hydrogens geom
_atom_sites_solution_primary direct
_atom_sites_solution_secondary difmap
_audit_creation_method SHELXL-97
_cell_angle_alpha 90.00
_cell_angle_beta 90.00
_cell_angle_gamma 90.00
_cell_formula_units_Z 4
_cell_length_a 17.234(2)
_cell_length_b 9.0691(10)
_cell_length_c 13.729(2)
_cell_measurement_reflns_used 36
_cell_measurement_temperature 293(2)
_cell_measurement_theta_max 16.78
_cell_measurement_theta_min 2.37
_cell_volume 2145.8(5)
_computing_cell_refinement 'XSCANS (Siemens, 1996)'
_computing_data_collection 'XSCANS (Siemens, 1996)'
_computing_data_reduction 'SHELXTL (Sheldrick, 2008)'
_computing_molecular_graphics 'SHELXTL (Sheldrick, 2008)'
_computing_publication_material 'SHELXTL (Sheldrick, 2008)'
_computing_structure_refinement 'SHELXL97 (Sheldrick, 2008)'
_computing_structure_solution 'SHELXS97 (Sheldrick, 2008)'
_diffrn_ambient_temperature 293(2)
_diffrn_detector_area_resol_mean 3
_diffrn_measured_fraction_theta_full 0.990
_diffrn_measured_fraction_theta_max 0.990
_diffrn_measurement_device_type 'Bruker P4'
_diffrn_measurement_method '\w Scans'
_diffrn_radiation_monochromator graphite
_diffrn_radiation_source 'fine-focus sealed tube'
_diffrn_radiation_type MoK\a
_diffrn_radiation_wavelength 0.71073
_diffrn_reflns_av_R_equivalents 0.0722
_diffrn_reflns_av_sigmaI/netI 0.1335
_diffrn_reflns_limit_h_max 20
_diffrn_reflns_limit_h_min -1
_diffrn_reflns_limit_k_max 10
_diffrn_reflns_limit_k_min -1
_diffrn_reflns_limit_l_max 1
_diffrn_reflns_limit_l_min -16
_diffrn_reflns_number 2534
_diffrn_reflns_theta_full 25.24
_diffrn_reflns_theta_max 25.24
_diffrn_reflns_theta_min 2.36
_diffrn_standards_decay_% 0.01
_diffrn_standards_number 97
_exptl_absorpt_coefficient_mu 8.244
_exptl_absorpt_correction_T_max 0.192
_exptl_absorpt_correction_T_min 0.064
_exptl_absorpt_correction_type psi-scan
_exptl_absorpt_process_details '(North <i>et al.</i>,  1968)'
_exptl_crystal_colour Blue
_exptl_crystal_density_diffrn 1.842
_exptl_crystal_density_method 'not measured'
_exptl_crystal_description chunk
_exptl_crystal_F_000 1140
_exptl_crystal_size_max 0.40
_exptl_crystal_size_mid 0.30
_exptl_crystal_size_min 0.20
_refine_diff_density_max 0.546
_refine_diff_density_min -0.402
_refine_ls_extinction_coef 0.0060(4)
_refine_ls_extinction_expression Fc^*^=kFc[1+0.001xFc^2^\l^3^/sin(2\q)]^-1/4^
_refine_ls_extinction_method SHELXL97
_refine_ls_goodness_of_fit_ref 0.970
_refine_ls_hydrogen_treatment constr
_refine_ls_matrix_type full
_refine_ls_number_parameters 97
_refine_ls_number_reflns 1930
_refine_ls_number_restraints 0
_refine_ls_restrained_S_all 0.970
_refine_ls_R_factor_all 0.1598
_refine_ls_R_factor_gt 0.0546
_refine_ls_shift/su_max 0.000
_refine_ls_shift/su_mean 0.000
_refine_ls_structure_factor_coef Fsqd
_refine_ls_weighting_details 'calc w=1/[\s^2^(Fo^2^)+(0.0321P)^2^] where P=(Fo^2^+2Fc^2^)/3'
_refine_ls_weighting_scheme calc
_refine_ls_wR_factor_gt 0.0899
_refine_ls_wR_factor_ref 0.1168
_reflns_number_gt 885
_reflns_number_total 1930
_reflns_threshold_expression >2\s(I)
_cod_data_source_file at2543.cif
_cod_data_source_block I
_cod_original_cell_volume 2145.7(5)
_cod_database_code 2217710
_cod_database_fobs_code 2217710

loop_
_symmetry_equiv_pos_as_xyz
'x, y, z'
'-x+1/2, -y+1/2, z+1/2'
'-x, y, -z+1/2'
'x+1/2, -y+1/2, -z'
'-x, -y, -z'
'x-1/2, y-1/2, -z-1/2'
'x, -y, z-1/2'
'-x-1/2, y-1/2, z'

loop_
_atom_site_type_symbol
_atom_site_label
_atom_site_fract_x
_atom_site_fract_y
_atom_site_fract_z
_atom_site_U_iso_or_equiv
_atom_site_adp_type
_atom_site_calc_flag
_atom_site_refinement_flags
_atom_site_occupancy
Br Br1 0.39353(5) -0.42729(12) 0.18719(7) 0.0680(4) Uani d . 1
Co Co1 0.5000 -0.2856(2) 0.2500 0.0500(6) Uani d S 1
Br Br2 0.45145(6) -0.13081(14) 0.37845(7) 0.0845(5) Uani d . 1
N N1 0.6230(4) -0.1559(9) 0.4945(5) 0.056(2) Uani d . 1
H H1 0.5806 -0.1498 0.4618 0.067 Uiso calc R 1
C C2 0.6211(6) -0.2366(13) 0.5769(8) 0.071(3) Uani d . 1
C C3 0.6900(8) -0.2499(13) 0.6250(9) 0.097(4) Uani d . 1
H H3 0.6928 -0.3052 0.6819 0.116 Uiso calc R 1
C C4 0.7556(7) -0.1811(15) 0.5891(10) 0.099(4) Uani d . 1
H H4 0.8025 -0.1918 0.6218 0.119 Uiso calc R 1
C C5 0.7527(6) -0.0991(13) 0.5078(8) 0.085(4) Uani d . 1
H H5 0.7973 -0.0526 0.4852 0.102 Uiso calc R 1
C C6 0.6850(6) -0.0840(11) 0.4588(6) 0.061(3) Uani d . 1
C C7 0.5478(6) -0.3092(14) 0.6029(8) 0.116(5) Uani d . 1
H H7A 0.5083 -0.2813 0.5572 0.174 Uiso calc R 1
H H7B 0.5325 -0.2795 0.6672 0.174 Uiso calc R 1
H H7C 0.5546 -0.4142 0.6012 0.174 Uiso calc R 1
C C8 0.6727(5) 0.0072(13) 0.3689(7) 0.106(4) Uani d . 1
H H8A 0.6197 -0.0011 0.3483 0.159 Uiso calc R 1
H H8B 0.7063 -0.0274 0.3180 0.159 Uiso calc R 1
H H8C 0.6843 0.1086 0.3829 0.159 Uiso calc R 1

loop_
_atom_site_aniso_label
_atom_site_aniso_U_11
_atom_site_aniso_U_22
_atom_site_aniso_U_33
_atom_site_aniso_U_12
_atom_site_aniso_U_13
_atom_site_aniso_U_23
Br1 0.0521(6) 0.0757(8) 0.0762(7) -0.0135(6) -0.0140(6) 0.0045(6)
Co1 0.0379(9) 0.0594(14) 0.0527(10) 0.000 -0.0008(9) 0.000
Br2 0.0537(6) 0.1130(11) 0.0867(8) 0.0146(7) -0.0040(6) -0.0405(7)
N1 0.036(4) 0.069(6) 0.063(5) -0.006(4) 0.001(4) -0.005(5)
C2 0.056(7) 0.081(8) 0.075(7) -0.007(6) -0.003(6) 0.018(7)
C3 0.106(10) 0.080(10) 0.103(9) 0.013(8) -0.024(9) 0.009(8)
C4 0.065(8) 0.116(12) 0.117(11) 0.032(9) -0.045(8) -0.020(9)
C5 0.055(7) 0.113(11) 0.087(8) 0.006(7) -0.012(7) -0.007(8)
C6 0.050(6) 0.068(7) 0.065(7) -0.014(6) 0.005(5) -0.017(6)
C7 0.104(10) 0.124(12) 0.120(9) -0.034(9) 0.006(8) 0.055(9)
C8 0.085(8) 0.150(13) 0.082(8) -0.045(9) 0.002(7) 0.040(9)

loop_
_atom_type_symbol
_atom_type_description
_atom_type_scat_dispersion_real
_atom_type_scat_dispersion_imag
_atom_type_scat_source
C C 0.0033 0.0016 'International Tables Vol C Tables 4.2.6.8 and 6.1.1.4'
H H 0.0000 0.0000 'International Tables Vol C Tables 4.2.6.8 and 6.1.1.4'
N N 0.0061 0.0033 'International Tables Vol C Tables 4.2.6.8 and 6.1.1.4'
Co Co 0.3494 0.9721 'International Tables Vol C Tables 4.2.6.8 and 6.1.1.4'
Br Br -0.2901 2.4595 'International Tables Vol C Tables 4.2.6.8 and 6.1.1.4'

loop_
_geom_angle_atom_site_label_1
_geom_angle_atom_site_label_2
_geom_angle_atom_site_label_3
_geom_angle_site_symmetry_1
_geom_angle_site_symmetry_3
_geom_angle
_geom_angle_publ_flag
Br1 Co1 Br1 . 3_655 115.28(9) yes
Br1 Co1 Br2 . . 108.06(3) yes
Br1 Co1 Br2 3_655 . 108.37(4) ?
Br1 Co1 Br2 . 3_655 108.37(4) yes
Br1 Co1 Br2 3_655 3_655 108.06(3) ?
Br2 Co1 Br2 . 3_655 108.54(9) yes
C2 N1 C6 . . 126.0(8) ?
C2 N1 H1 . . 117.0 ?
C6 N1 H1 . . 117.0 ?
N1 C2 C3 . . 115.7(10) ?
N1 C2 C7 . . 117.9(9) ?
C3 C2 C7 . . 126.3(11) ?
C2 C3 C4 . . 120.0(11) ?
C2 C3 H3 . . 120.0 ?
C4 C3 H3 . . 120.0 ?
C5 C4 C3 . . 121.1(11) ?
C5 C4 H4 . . 119.5 ?
C3 C4 H4 . . 119.5 ?
C4 C5 C6 . . 120.1(12) ?
C4 C5 H5 . . 119.9 ?
C6 C5 H5 . . 119.9 ?
N1 C6 C5 . . 117.0(10) ?
N1 C6 C8 . . 117.1(9) ?
C5 C6 C8 . . 125.9(10) ?
C2 C7 H7A . . 109.5 ?
C2 C7 H7B . . 109.5 ?
H7A C7 H7B . . 109.5 ?
C2 C7 H7C . . 109.5 ?
H7A C7 H7C . . 109.5 ?
H7B C7 H7C . . 109.5 ?
C6 C8 H8A . . 109.5 ?
C6 C8 H8B . . 109.5 ?
H8A C8 H8B . . 109.5 ?
C6 C8 H8C . . 109.5 ?
H8A C8 H8C . . 109.5 ?
H8B C8 H8C . . 109.5 ?

loop_
_geom_bond_atom_site_label_1
_geom_bond_atom_site_label_2
_geom_bond_site_symmetry_2
_geom_bond_distance
_geom_bond_publ_flag
Br1 Co1 . 2.4002(13) yes
Co1 Br1 3_655 2.4002(13) ?
Co1 Br2 . 2.4044(15) yes
Co1 Br2 3_655 2.4044(15) ?
N1 C2 . 1.348(11) ?
N1 C6 . 1.345(10) ?
N1 H1 . 0.8600 ?
C2 C3 . 1.363(13) ?
C2 C7 . 1.468(12) ?
C3 C4 . 1.383(15) ?
C3 H3 . 0.9300 ?
C4 C5 . 1.341(15) ?
C4 H4 . 0.9300 ?
C5 C6 . 1.354(12) ?
C5 H5 . 0.9300 ?
C6 C8 . 1.501(12) ?
C7 H7A . 0.9600 ?
C7 H7B . 0.9600 ?
C7 H7C . 0.9600 ?
C8 H8A . 0.9600 ?
C8 H8B . 0.9600 ?
C8 H8C . 0.9600 ?

loop_
_geom_hbond_atom_site_label_D
_geom_hbond_atom_site_label_H
_geom_hbond_atom_site_label_A
_geom_hbond_distance_DH
_geom_hbond_distance_HA
_geom_hbond_distance_DA
_geom_hbond_angle_DHA
N1 H1 Br2 0.86 2.51 3.366(7) 175.6
C7 H7A Br2 0.96 2.97 3.856(10) 153.4

loop_
_geom_torsion_atom_site_label_1
_geom_torsion_atom_site_label_2
_geom_torsion_atom_site_label_3
_geom_torsion_atom_site_label_4
_geom_torsion
C6 N1 C2 C3 -2.9(16)
C6 N1 C2 C7 -178.9(10)
N1 C2 C3 C4 0.8(18)
C7 C2 C3 C4 176.5(12)
C2 C3 C4 C5 1(2)
C3 C4 C5 C6 -1(2)
C2 N1 C6 C5 3.0(15)
C2 N1 C6 C8 -176.3(9)
C4 C5 C6 N1 -1.0(16)
C4 C5 C6 C8 178.2(11)
